data_4074737
loop_
_publ_author_name
'Geldbach, Tilmann J.'
'Laurenczy, G\'abor'
'Scopelliti, Rosario'
'Dyson, Paul J.'

_publ_section_title
;
 Synthesis of Imidazolium-Tethered Ruthenium(II)-Arene Complexes and Their
 Application in Biphasic Catalysis
;
_journal_issue 3
_journal_name_full Organometallics
_journal_page_first 733
_journal_paper_doi 10.1021/om050849u
_journal_volume 25
_journal_year 2006
_chemical_formula_sum 'C66 H70 Cl8 N6 P2 Pd Ru2'
_chemical_formula_weight 1601.36
_chemical_name_systematic
; 
 ? 
;
_space_group_IT_number 2
_symmetry_cell_setting triclinic
_symmetry_space_group_name_Hall '-P 1'
_symmetry_space_group_name_H-M 'P -1'
_atom_sites_solution_hydrogens geom
_atom_sites_solution_primary direct
_atom_sites_solution_secondary difmap
_audit_creation_method SHELXL-97
_cell_angle_alpha 86.374(14)
_cell_angle_beta 87.931(13)
_cell_angle_gamma 64.960(16)
_cell_formula_units_Z 1
_cell_length_a 9.2984(15)
_cell_length_b 9.7207(18)
_cell_length_c 20.453(3)
_cell_measurement_reflns_used 2715
_cell_measurement_temperature 140(2)
_cell_measurement_theta_max 25.4658
_cell_measurement_theta_min 2.54185
_cell_volume 1671.5(5)
_computing_cell_refinement 'Oxford Diffraction CrysAlis RED'
_computing_data_collection 'Oxford Diffraction CrysAlis CCD'
_computing_data_reduction 'Oxford Diffraction CrysAlis RED'
_computing_molecular_graphics 'Bruker SHELXTL'
_computing_publication_material 'Bruker SHELXTL'
_computing_structure_refinement 'SHELXL-97 (Sheldrick, 1997)'
_computing_structure_solution 'SHELXS-97 (Sheldrick, 1990)'
_diffrn_ambient_temperature 140(2)
_diffrn_measured_fraction_theta_full 0.873
_diffrn_measured_fraction_theta_max 0.873
_diffrn_measurement_device_type 'Oxford Diffraction KM4/Sapphire CCD'
_diffrn_measurement_method 'phi and omega scans'
_diffrn_radiation_monochromator graphite
_diffrn_radiation_source 'fine-focus sealed tube'
_diffrn_radiation_type MoK\a
_diffrn_radiation_wavelength 0.71073
_diffrn_reflns_av_R_equivalents 0.0910
_diffrn_reflns_av_sigmaI/netI 0.2092
_diffrn_reflns_limit_h_max 11
_diffrn_reflns_limit_h_min -8
_diffrn_reflns_limit_k_max 11
_diffrn_reflns_limit_k_min -11
_diffrn_reflns_limit_l_max 24
_diffrn_reflns_limit_l_min -24
_diffrn_reflns_number 10135
_diffrn_reflns_theta_full 25.03
_diffrn_reflns_theta_max 25.03
_diffrn_reflns_theta_min 2.98
_exptl_absorpt_coefficient_mu 1.125
_exptl_absorpt_correction_T_max 0.776
_exptl_absorpt_correction_T_min 0.363
_exptl_absorpt_correction_type refdelf
_exptl_absorpt_process_details
; 
(See: Walker, N. & Stuart, D. (1983) Acta Cryst. A39, 158-166)   
;
_exptl_crystal_colour orange
_exptl_crystal_density_diffrn 1.591
_exptl_crystal_density_method 'not measured'
_exptl_crystal_description irregular
_exptl_crystal_F_000 808
_exptl_crystal_size_max 0.20
_exptl_crystal_size_mid 0.10
_exptl_crystal_size_min 0.09
_refine_diff_density_max 0.837
_refine_diff_density_min -1.154
_refine_diff_density_rms 0.136
_refine_ls_extinction_method none
_refine_ls_goodness_of_fit_ref 0.779
_refine_ls_hydrogen_treatment constr
_refine_ls_matrix_type full
_refine_ls_number_parameters 388
_refine_ls_number_reflns 5149
_refine_ls_number_restraints 158
_refine_ls_restrained_S_all 0.770
_refine_ls_R_factor_all 0.1191
_refine_ls_R_factor_gt 0.0554
_refine_ls_shift/su_max 0.000
_refine_ls_shift/su_mean 0.000
_refine_ls_structure_factor_coef Fsqd
_refine_ls_weighting_details 'calc w=1/[\s^2^(Fo^2^)+(0.0322P)^2^+0.0000P] where P=(Fo^2^+2Fc^2^)/3'
_refine_ls_weighting_scheme calc
_refine_ls_wR_factor_gt 0.1103
_refine_ls_wR_factor_ref 0.1268
_reflns_number_gt 2427
_reflns_number_total 5149
_reflns_threshold_expression >2sigma(I)
_cod_data_source_file om050849usi20051004_052316.cif
_cod_data_source_block pd195
_cod_depositor_comments
;
The following automatic conversions were performed:

'_symmetry_cell_setting' value 'Triclinic' changed to 'triclinic'
according to /home/saulius/struct/CIF-dictionaries/cif_core.dic
dictionary named 'cif_core.dic' version 2.4.1 from 2010-06-29.

Automatic conversion script
Id: cif_fix_values 1715 2011-07-08 13:25:40Z adriana 
;
_cod_original_sg_symbol_H-M P-1
_cod_database_code 4074737

loop_
_symmetry_equiv_pos_as_xyz
'x, y, z'
'-x, -y, -z'

loop_
_atom_site_label
_atom_site_type_symbol
_atom_site_fract_x
_atom_site_fract_y
_atom_site_fract_z
_atom_site_U_iso_or_equiv
_atom_site_adp_type
_atom_site_occupancy
_atom_site_symmetry_multiplicity
_atom_site_calc_flag
_atom_site_refinement_flags
Ru1 Ru 0.63803(10) 0.74090(8) 0.71274(4) 0.0211(2) Uani 1 1 d U
Cl1 Cl 0.9044(3) 0.7229(3) 0.72313(12) 0.0280(6) Uani 1 1 d U
Cl2 Cl 0.7282(3) 0.4743(2) 0.74330(12) 0.0324(7) Uani 1 1 d U
N1 N 0.8299(10) 0.9028(9) 0.4488(4) 0.032(2) Uani 1 1 d U
P1 P 0.6051(3) 0.7728(3) 0.82719(12) 0.0212(6) Uani 1 1 d U
N2 N 0.9802(10) 0.9176(9) 0.3688(4) 0.030(2) Uani 1 1 d U
C1 C 0.6387(10) 0.8375(9) 0.6078(4) 0.0182(18) Uani 1 1 d U
C2 C 0.5482(11) 0.9549(9) 0.6515(4) 0.023(2) Uani 1 1 d U
H2 H 0.5738 1.0393 0.6537 0.028 Uiso 1 1 calc R
C3 C 0.4229(12) 0.9500(11) 0.6911(4) 0.031(2) Uani 1 1 d U
H3 H 0.3642 1.0305 0.7188 0.038 Uiso 1 1 calc R
C4 C 0.3860(12) 0.8224(12) 0.6890(5) 0.035(2) Uani 1 1 d U
H4 H 0.3010 0.8172 0.7146 0.042 Uiso 1 1 calc R
C5 C 0.4769(13) 0.7051(12) 0.6486(5) 0.037(2) Uani 1 1 d U
H5 H 0.4544 0.6184 0.6487 0.044 Uiso 1 1 calc R
C6 C 0.6036(12) 0.7093(10) 0.6068(4) 0.030(2) Uani 1 1 d U
H6 H 0.6619 0.6283 0.5793 0.036 Uiso 1 1 calc R
C7 C 0.7699(13) 0.8446(11) 0.5654(4) 0.035(3) Uani 1 1 d U
H7A H 0.8694 0.7528 0.5746 0.041 Uiso 1 1 calc R
H7B H 0.7873 0.9348 0.5752 0.041 Uiso 1 1 calc R
C8 C 0.7279(13) 0.8544(12) 0.4930(4) 0.040(3) Uani 1 1 d U
H8A H 0.7386 0.7536 0.4807 0.048 Uiso 1 1 calc R
H8B H 0.6157 0.9275 0.4868 0.048 Uiso 1 1 calc R
C9 C 0.9272(12) 0.8274(11) 0.4012(5) 0.030(3) Uani 1 1 d U
C10 C 0.9154(11) 1.0618(11) 0.3996(5) 0.032(3) Uani 1 1 d U
H10 H 0.9343 1.1484 0.3867 0.038 Uiso 1 1 calc R
C11 C 0.8266(13) 1.0505(11) 0.4484(5) 0.038(3) Uani 1 1 d U
H11 H 0.7700 1.1269 0.4782 0.045 Uiso 1 1 calc R
C12 C 1.0794(11) 0.8870(10) 0.3103(5) 0.031(3) Uani 1 1 d U
H12A H 1.1865 0.8108 0.3212 0.047 Uiso 1 1 calc R
H12B H 1.0847 0.9811 0.2929 0.047 Uiso 1 1 calc R
H12C H 1.0340 0.8486 0.2772 0.047 Uiso 1 1 calc R
C13 C 0.9661(13) 0.6671(11) 0.3860(5) 0.045(3) Uani 1 1 d U
H13A H 0.9922 0.6538 0.3393 0.068 Uiso 1 1 calc R
H13B H 0.8743 0.6447 0.3967 0.068 Uiso 1 1 calc R
H13C H 1.0572 0.5977 0.4121 0.068 Uiso 1 1 calc R
C20 C 0.3973(11) 0.8129(10) 0.8499(4) 0.0185(19) Uani 1 1 d U
C21 C 0.2817(12) 0.9587(10) 0.8594(4) 0.027(2) Uani 1 1 d U
H21 H 0.3114 1.0406 0.8612 0.032 Uiso 1 1 calc R
C22 C 0.1229(12) 0.9857(11) 0.8663(5) 0.032(2) Uani 1 1 d U
H22 H 0.0432 1.0848 0.8733 0.038 Uiso 1 1 calc R
C23 C 0.0846(12) 0.8624(12) 0.8626(5) 0.032(2) Uani 1 1 d U
H23 H -0.0233 0.8795 0.8688 0.039 Uiso 1 1 calc R
C24 C 0.1921(12) 0.7194(11) 0.8507(5) 0.029(2) Uani 1 1 d U
H24 H 0.1590 0.6401 0.8472 0.035 Uiso 1 1 calc R
C25 C 0.3514(12) 0.6907(10) 0.8439(4) 0.024(2) Uani 1 1 d U
H25 H 0.4289 0.5915 0.8353 0.028 Uiso 1 1 calc R
C30 C 0.7226(11) 0.6153(9) 0.8859(4) 0.0184(19) Uani 1 1 d U
C31 C 0.8821(11) 0.5252(10) 0.8735(5) 0.024(2) Uani 1 1 d U
H31 H 0.9314 0.5415 0.8341 0.029 Uiso 1 1 calc R
C32 C 0.9682(12) 0.4114(10) 0.9194(5) 0.033(2) Uani 1 1 d U
H32 H 1.0763 0.3480 0.9102 0.039 Uiso 1 1 calc R
C33 C 0.9024(13) 0.3871(11) 0.9780(5) 0.035(3) Uani 1 1 d U
H33 H 0.9645 0.3088 1.0088 0.041 Uiso 1 1 calc R
C34 C 0.7417(13) 0.4798(11) 0.9915(5) 0.034(2) Uani 1 1 d U
H34 H 0.6945 0.4646 1.0316 0.040 Uiso 1 1 calc R
C35 C 0.6519(11) 0.5943(10) 0.9456(4) 0.022(2) Uani 1 1 d U
H35 H 0.5436 0.6576 0.9546 0.026 Uiso 1 1 calc R
C40 C 0.6311(11) 0.9368(9) 0.8574(4) 0.022(2) Uani 1 1 d U
C41 C 0.6372(11) 1.0507(9) 0.8124(5) 0.027(2) Uani 1 1 d U
H41 H 0.6268 1.0438 0.7668 0.032 Uiso 1 1 calc R
C42 C 0.6584(11) 1.1721(10) 0.8347(5) 0.029(3) Uani 1 1 d U
H42 H 0.6668 1.2467 0.8044 0.035 Uiso 1 1 calc R
C43 C 0.6673(13) 1.1847(12) 0.9015(5) 0.041(3) Uani 1 1 d U
H43 H 0.6760 1.2711 0.9168 0.049 Uiso 1 1 calc R
C44 C 0.6638(13) 1.0737(12) 0.9457(5) 0.043(3) Uani 1 1 d U
H44 H 0.6740 1.0828 0.9911 0.051 Uiso 1 1 calc R
C45 C 0.6457(11) 0.9487(10) 0.9254(5) 0.031(3) Uani 1 1 d U
H45 H 0.6431 0.8727 0.9563 0.037 Uiso 1 1 calc R
Pd1 Pd 0.5000 0.5000 0.5000 0.0243(3) Uani 1 2 d SU
Cl3 Cl 0.2362(3) 0.5715(3) 0.52976(13) 0.0364(7) Uani 1 1 d U
Cl4 Cl 0.4290(3) 0.7166(3) 0.43030(13) 0.0404(8) Uani 1 1 d U
N3 N 0.2077(13) 0.2790(11) 0.7803(6) 0.091(4) Uani 1 1 d U
C50 C 0.2546(14) 0.3541(12) 0.7508(6) 0.046(3) Uani 1 1 d U
C51 C 0.3190(14) 0.4480(13) 0.7116(5) 0.055(4) Uani 1 1 d U
H51A H 0.4036 0.4561 0.7360 0.083 Uiso 1 1 calc R
H51B H 0.2341 0.5497 0.7027 0.083 Uiso 1 1 calc R
H51C H 0.3620 0.4007 0.6702 0.083 Uiso 1 1 calc R

loop_
_atom_site_aniso_label
_atom_site_aniso_U_11
_atom_site_aniso_U_22
_atom_site_aniso_U_33
_atom_site_aniso_U_23
_atom_site_aniso_U_13
_atom_site_aniso_U_12
Ru1 0.0243(6) 0.0219(5) 0.0210(5) 0.0000(4) -0.0026(4) -0.0134(4)
Cl1 0.0294(17) 0.0331(14) 0.0277(14) 0.0071(11) -0.0064(12) -0.0198(13)
Cl2 0.052(2) 0.0193(12) 0.0313(15) -0.0004(11) -0.0017(13) -0.0207(13)
N1 0.028(6) 0.041(5) 0.027(5) 0.001(4) -0.004(4) -0.015(5)
P1 0.0297(18) 0.0206(13) 0.0200(14) 0.0028(11) -0.0057(12) -0.0173(13)
N2 0.028(6) 0.039(5) 0.025(5) 0.009(4) -0.009(4) -0.017(5)
C1 0.005(5) 0.018(4) 0.023(4) 0.004(3) -0.005(3) 0.003(4)
C2 0.032(6) 0.011(4) 0.021(5) 0.000(3) -0.002(4) -0.004(4)
C3 0.031(5) 0.033(4) 0.019(5) -0.003(4) -0.004(4) -0.001(3)
C4 0.016(4) 0.062(6) 0.029(6) 0.008(5) -0.004(4) -0.019(4)
C5 0.056(7) 0.051(6) 0.024(6) 0.002(4) -0.012(4) -0.043(5)
C6 0.042(7) 0.020(5) 0.025(4) -0.006(4) -0.006(4) -0.010(5)
C7 0.057(8) 0.049(7) 0.007(4) -0.006(5) 0.000(5) -0.031(6)
C8 0.056(9) 0.060(7) 0.016(5) -0.010(5) 0.001(5) -0.036(7)
C9 0.030(8) 0.040(5) 0.026(6) 0.001(4) -0.010(5) -0.021(6)
C10 0.024(7) 0.028(5) 0.035(6) 0.005(4) -0.005(5) -0.005(5)
C11 0.059(9) 0.029(5) 0.023(6) 0.007(4) -0.016(5) -0.017(6)
C12 0.024(7) 0.018(5) 0.046(7) -0.002(5) 0.006(5) -0.004(5)
C13 0.058(9) 0.041(6) 0.047(8) -0.006(5) -0.022(6) -0.029(7)
C20 0.025(5) 0.026(5) 0.009(5) 0.003(4) -0.011(4) -0.015(4)
C21 0.026(6) 0.024(5) 0.029(6) 0.006(5) -0.006(5) -0.010(4)
C22 0.018(6) 0.039(5) 0.033(6) 0.002(5) -0.002(5) -0.006(5)
C23 0.012(6) 0.054(6) 0.030(6) 0.004(6) -0.009(5) -0.015(5)
C24 0.021(6) 0.039(5) 0.034(6) 0.014(5) -0.015(5) -0.021(5)
C25 0.020(5) 0.028(5) 0.026(6) -0.003(5) -0.005(5) -0.012(5)
C30 0.020(5) 0.014(4) 0.024(4) -0.005(4) -0.002(4) -0.009(4)
C31 0.014(5) 0.033(5) 0.030(6) 0.001(4) -0.006(4) -0.013(4)
C32 0.026(7) 0.023(5) 0.044(7) 0.000(5) -0.012(5) -0.004(5)
C33 0.041(7) 0.028(6) 0.034(6) 0.015(5) -0.027(5) -0.015(5)
C34 0.047(7) 0.038(6) 0.026(6) 0.004(4) -0.011(5) -0.029(5)
C35 0.018(6) 0.025(5) 0.024(5) -0.002(4) -0.005(4) -0.010(4)
C40 0.029(7) 0.019(5) 0.025(5) -0.001(4) 0.004(5) -0.017(5)
C41 0.025(7) 0.016(5) 0.035(6) 0.002(4) -0.001(5) -0.006(5)
C42 0.032(7) 0.025(5) 0.039(5) 0.003(5) 0.011(6) -0.021(5)
C43 0.054(8) 0.051(7) 0.038(6) -0.004(5) -0.004(6) -0.042(7)
C44 0.062(9) 0.054(7) 0.033(6) -0.002(5) -0.007(6) -0.045(7)
C45 0.034(7) 0.032(6) 0.032(5) -0.014(5) 0.006(6) -0.017(6)
Pd1 0.0352(9) 0.0197(6) 0.0221(7) -0.0033(5) -0.0015(6) -0.0154(6)
Cl3 0.0355(19) 0.0379(15) 0.0420(17) -0.0012(13) 0.0002(14) -0.0218(15)
Cl4 0.060(2) 0.0245(14) 0.0341(16) 0.0062(12) 0.0012(15) -0.0167(15)
N3 0.066(9) 0.037(6) 0.133(11) 0.033(6) 0.034(8) 0.005(6)
C50 0.037(9) 0.033(7) 0.050(8) 0.008(6) 0.006(6) 0.002(6)
C51 0.061(10) 0.069(9) 0.052(8) -0.008(7) 0.008(7) -0.044(8)

loop_
_atom_type_symbol
_atom_type_description
_atom_type_scat_dispersion_real
_atom_type_scat_dispersion_imag
_atom_type_scat_source
C C 0.0033 0.0016 'International Tables Vol C Tables 4.2.6.8 and 6.1.1.4'
H H 0.0000 0.0000 'International Tables Vol C Tables 4.2.6.8 and 6.1.1.4'
N N 0.0061 0.0033 'International Tables Vol C Tables 4.2.6.8 and 6.1.1.4'
P P 0.1023 0.0942 'International Tables Vol C Tables 4.2.6.8 and 6.1.1.4'
Cl Cl 0.1484 0.1585 'International Tables Vol C Tables 4.2.6.8 and 6.1.1.4'
Ru Ru -1.2594 0.8363 'International Tables Vol C Tables 4.2.6.8 and 6.1.1.4'
Pd Pd -0.9988 1.0072 'International Tables Vol C Tables 4.2.6.8 and 6.1.1.4'

loop_
_geom_angle_atom_site_label_1
_geom_angle_atom_site_label_2
_geom_angle_atom_site_label_3
_geom_angle
_geom_angle_site_symmetry_1
_geom_angle_site_symmetry_3
C5 Ru1 C4 37.3(4) . .
C5 Ru1 C3 67.4(4) . .
C4 Ru1 C3 37.8(3) . .
C5 Ru1 C2 78.8(4) . .
C4 Ru1 C2 67.4(4) . .
C3 Ru1 C2 37.4(3) . .
C5 Ru1 C6 38.0(3) . .
C4 Ru1 C6 68.2(4) . .
C3 Ru1 C6 80.2(3) . .
C2 Ru1 C6 66.5(3) . .
C5 Ru1 C1 66.7(3) . .
C4 Ru1 C1 79.8(3) . .
C3 Ru1 C1 67.7(3) . .
C2 Ru1 C1 37.3(3) . .
C6 Ru1 C1 36.3(3) . .
C5 Ru1 P1 126.4(3) . .
C4 Ru1 P1 97.4(3) . .
C3 Ru1 P1 92.1(2) . .
C2 Ru1 P1 114.7(2) . .
C6 Ru1 P1 164.3(3) . .
C1 Ru1 P1 150.7(2) . .
C5 Ru1 Cl2 84.8(3) . .
C4 Ru1 Cl2 105.6(3) . .
C3 Ru1 Cl2 142.6(3) . .
C2 Ru1 Cl2 159.8(2) . .
C6 Ru1 Cl2 93.3(2) . .
C1 Ru1 Cl2 124.5(2) . .
P1 Ru1 Cl2 84.56(8) . .
C5 Ru1 Cl1 144.7(3) . .
C4 Ru1 Cl1 163.0(3) . .
C3 Ru1 Cl1 126.2(3) . .
C2 Ru1 Cl1 95.7(3) . .
C6 Ru1 Cl1 107.8(3) . .
C1 Ru1 Cl1 87.7(2) . .
P1 Ru1 Cl1 87.84(9) . .
Cl2 Ru1 Cl1 90.95(9) . .
C9 N1 C11 108.4(8) . .
C9 N1 C8 128.5(8) . .
C11 N1 C8 122.8(8) . .
C20 P1 C30 103.5(4) . .
C20 P1 C40 103.5(4) . .
C30 P1 C40 102.7(4) . .
C20 P1 Ru1 108.5(3) . .
C30 P1 Ru1 120.4(3) . .
C40 P1 Ru1 116.3(3) . .
C9 N2 C10 107.9(8) . .
C9 N2 C12 128.0(8) . .
C10 N2 C12 124.0(7) . .
C6 C1 C2 118.2(8) . .
C6 C1 C7 119.4(8) . .
C2 C1 C7 122.3(7) . .
C6 C1 Ru1 70.8(5) . .
C2 C1 Ru1 68.3(5) . .
C7 C1 Ru1 131.5(7) . .
C3 C2 C1 122.7(8) . .
C3 C2 Ru1 71.0(5) . .
C1 C2 Ru1 74.4(5) . .
C2 C3 C4 118.9(9) . .
C2 C3 Ru1 71.6(5) . .
C4 C3 Ru1 70.9(6) . .
C5 C4 C3 118.9(9) . .
C5 C4 Ru1 70.6(6) . .
C3 C4 Ru1 71.3(5) . .
C4 C5 C6 123.0(8) . .
C4 C5 Ru1 72.2(6) . .
C6 C5 Ru1 74.3(5) . .
C1 C6 C5 118.2(8) . .
C1 C6 Ru1 72.9(5) . .
C5 C6 Ru1 67.8(5) . .
C1 C7 C8 110.2(8) . .
N1 C8 C7 112.9(8) . .
N2 C9 N1 109.1(9) . .
N2 C9 C13 125.5(9) . .
N1 C9 C13 125.4(9) . .
C11 C10 N2 107.1(8) . .
C10 C11 N1 107.4(9) . .
C21 C20 C25 119.7(8) . .
C21 C20 P1 123.0(6) . .
C25 C20 P1 116.1(7) . .
C22 C21 C20 120.6(8) . .
C21 C22 C23 117.7(9) . .
C24 C23 C22 124.0(9) . .
C23 C24 C25 118.9(9) . .
C24 C25 C20 119.1(9) . .
C31 C30 C35 120.1(9) . .
C31 C30 P1 120.4(7) . .
C35 C30 P1 119.3(7) . .
C32 C31 C30 119.0(9) . .
C33 C32 C31 122.3(10) . .
C32 C33 C34 119.0(10) . .
C35 C34 C33 119.8(10) . .
C34 C35 C30 119.7(9) . .
C41 C40 C45 119.5(8) . .
C41 C40 P1 119.9(7) . .
C45 C40 P1 120.6(6) . .
C42 C41 C40 120.0(9) . .
C41 C42 C43 119.7(8) . .
C44 C43 C42 120.8(9) . .
C43 C44 C45 121.3(10) . .
C44 C45 C40 118.5(9) . .
Cl3 Pd1 Cl3 180.000(1) 2_666 .
Cl3 Pd1 Cl4 89.63(9) 2_666 .
Cl3 Pd1 Cl4 90.37(9) . .
Cl3 Pd1 Cl4 90.37(9) 2_666 2_666
Cl3 Pd1 Cl4 89.63(9) . 2_666
Cl4 Pd1 Cl4 180.0 . 2_666
N3 C50 C51 178.4(13) . .

loop_
_geom_bond_atom_site_label_1
_geom_bond_atom_site_label_2
_geom_bond_distance
_geom_bond_site_symmetry_2
Ru1 C5 2.174(9) .
Ru1 C4 2.195(10) .
Ru1 C3 2.199(10) .
Ru1 C2 2.207(9) .
Ru1 C6 2.260(9) .
Ru1 C1 2.288(9) .
Ru1 P1 2.373(3) .
Ru1 Cl2 2.409(2) .
Ru1 Cl1 2.424(3) .
N1 C9 1.330(11) .
N1 C11 1.423(11) .
N1 C8 1.482(11) .
P1 C20 1.849(9) .
P1 C30 1.851(9) .
P1 C40 1.856(8) .
N2 C9 1.312(10) .
N2 C10 1.447(11) .
N2 C12 1.451(11) .
C1 C6 1.417(11) .
C1 C2 1.438(11) .
C1 C7 1.495(11) .
C2 C3 1.411(12) .
C3 C4 1.424(12) .
C4 C5 1.396(13) .
C5 C6 1.444(12) .
C7 C8 1.532(12) .
C9 C13 1.494(12) .
C10 C11 1.301(12) .
C20 C21 1.390(12) .
C20 C25 1.436(10) .
C21 C22 1.389(12) .
C22 C23 1.395(12) .
C23 C24 1.356(12) .
C24 C25 1.390(12) .
C30 C31 1.391(12) .
C30 C35 1.410(11) .
C31 C32 1.386(12) .
C32 C33 1.377(12) .
C33 C34 1.408(13) .
C34 C35 1.398(13) .
C40 C41 1.413(11) .
C40 C45 1.420(12) .
C41 C42 1.382(11) .
C42 C43 1.388(13) .
C43 C44 1.374(13) .
C44 C45 1.385(11) .
Pd1 Cl3 2.318(3) 2_666
Pd1 Cl3 2.318(3) .
Pd1 Cl4 2.327(2) .
Pd1 Cl4 2.327(2) 2_666
N3 C50 1.132(12) .
C50 C51 1.473(13) .

loop_
_geom_torsion_atom_site_label_1
_geom_torsion_atom_site_label_2
_geom_torsion_atom_site_label_3
_geom_torsion_atom_site_label_4
_geom_torsion
C5 Ru1 P1 C20 -14.7(5)
C4 Ru1 P1 C20 10.9(4)
C3 Ru1 P1 C20 48.5(4)
C2 Ru1 P1 C20 79.4(4)
C6 Ru1 P1 C20 -11.3(9)
C1 Ru1 P1 C20 93.3(5)
Cl2 Ru1 P1 C20 -94.2(3)
Cl1 Ru1 P1 C20 174.7(3)
C5 Ru1 P1 C30 104.0(5)
C4 Ru1 P1 C30 129.7(4)
C3 Ru1 P1 C30 167.3(4)
C2 Ru1 P1 C30 -161.8(4)
C6 Ru1 P1 C30 107.5(9)
C1 Ru1 P1 C30 -147.9(5)
Cl2 Ru1 P1 C30 24.6(3)
Cl1 Ru1 P1 C30 -66.6(3)
C5 Ru1 P1 C40 -130.8(5)
C4 Ru1 P1 C40 -105.2(4)
C3 Ru1 P1 C40 -67.6(4)
C2 Ru1 P1 C40 -36.7(5)
C6 Ru1 P1 C40 -127.4(9)
C1 Ru1 P1 C40 -22.8(6)
Cl2 Ru1 P1 C40 149.7(4)
Cl1 Ru1 P1 C40 58.6(4)
C5 Ru1 C1 C6 -30.2(6)
C4 Ru1 C1 C6 -66.8(6)
C3 Ru1 C1 C6 -104.2(6)
C2 Ru1 C1 C6 -132.6(8)
P1 Ru1 C1 C6 -153.7(5)
Cl2 Ru1 C1 C6 35.3(6)
Cl1 Ru1 C1 C6 124.8(5)
C5 Ru1 C1 C2 102.4(6)
C4 Ru1 C1 C2 65.8(6)
C3 Ru1 C1 C2 28.4(5)
C6 Ru1 C1 C2 132.6(8)
P1 Ru1 C1 C2 -21.1(8)
Cl2 Ru1 C1 C2 167.9(4)
Cl1 Ru1 C1 C2 -102.6(5)
C5 Ru1 C1 C7 -142.9(9)
C4 Ru1 C1 C7 -179.5(8)
C3 Ru1 C1 C7 143.0(9)
C2 Ru1 C1 C7 114.7(10)
C6 Ru1 C1 C7 -112.8(10)
P1 Ru1 C1 C7 93.5(9)
Cl2 Ru1 C1 C7 -77.5(8)
Cl1 Ru1 C1 C7 12.1(8)
C6 C1 C2 C3 -2.4(14)
C7 C1 C2 C3 179.2(9)
Ru1 C1 C2 C3 -54.5(9)
C6 C1 C2 Ru1 52.1(8)
C7 C1 C2 Ru1 -126.3(9)
C5 Ru1 C2 C3 67.4(6)
C4 Ru1 C2 C3 30.2(5)
C6 Ru1 C2 C3 105.2(6)
C1 Ru1 C2 C3 133.6(8)
P1 Ru1 C2 C3 -57.6(6)
Cl2 Ru1 C2 C3 103.5(8)
Cl1 Ru1 C2 C3 -147.9(5)
C5 Ru1 C2 C1 -66.2(6)
C4 Ru1 C2 C1 -103.4(6)
C3 Ru1 C2 C1 -133.6(8)
C6 Ru1 C2 C1 -28.4(5)
P1 Ru1 C2 C1 168.8(4)
Cl2 Ru1 C2 C1 -30.1(11)
Cl1 Ru1 C2 C1 78.6(5)
C1 C2 C3 C4 1.2(15)
Ru1 C2 C3 C4 -54.8(8)
C1 C2 C3 Ru1 56.0(9)
C5 Ru1 C3 C2 -101.3(6)
C4 Ru1 C3 C2 -130.8(8)
C6 Ru1 C3 C2 -63.9(5)
C1 Ru1 C3 C2 -28.3(5)
P1 Ru1 C3 C2 129.8(5)
Cl2 Ru1 C3 C2 -146.4(4)
Cl1 Ru1 C3 C2 41.0(6)
C5 Ru1 C3 C4 29.5(5)
C2 Ru1 C3 C4 130.8(8)
C6 Ru1 C3 C4 66.9(6)
C1 Ru1 C3 C4 102.5(6)
P1 Ru1 C3 C4 -99.4(5)
Cl2 Ru1 C3 C4 -15.6(8)
Cl1 Ru1 C3 C4 171.8(5)
C2 C3 C4 C5 1.2(15)
Ru1 C3 C4 C5 -54.0(9)
C2 C3 C4 Ru1 55.1(8)
C3 Ru1 C4 C5 131.3(9)
C2 Ru1 C4 C5 101.5(6)
C6 Ru1 C4 C5 28.8(5)
C1 Ru1 C4 C5 64.7(6)
P1 Ru1 C4 C5 -144.8(5)
Cl2 Ru1 C4 C5 -58.4(6)
Cl1 Ru1 C4 C5 108.2(10)
C5 Ru1 C4 C3 -131.3(9)
C2 Ru1 C4 C3 -29.8(5)
C6 Ru1 C4 C3 -102.5(6)
C1 Ru1 C4 C3 -66.6(5)
P1 Ru1 C4 C3 83.9(5)
Cl2 Ru1 C4 C3 170.3(5)
Cl1 Ru1 C4 C3 -23.1(13)
C3 C4 C5 C6 -2.4(16)
Ru1 C4 C5 C6 -56.7(9)
C3 C4 C5 Ru1 54.3(8)
C3 Ru1 C5 C4 -29.9(6)
C2 Ru1 C5 C4 -67.3(6)
C6 Ru1 C5 C4 -133.3(9)
C1 Ru1 C5 C4 -104.3(6)
P1 Ru1 C5 C4 45.2(7)
Cl2 Ru1 C5 C4 124.5(6)
Cl1 Ru1 C5 C4 -151.2(5)
C4 Ru1 C5 C6 133.3(9)
C3 Ru1 C5 C6 103.4(6)
C2 Ru1 C5 C6 66.0(5)
C1 Ru1 C5 C6 28.9(5)
P1 Ru1 C5 C6 178.5(4)
Cl2 Ru1 C5 C6 -102.2(5)
Cl1 Ru1 C5 C6 -17.9(8)
C2 C1 C6 C5 1.2(14)
C7 C1 C6 C5 179.6(9)
Ru1 C1 C6 C5 52.1(8)
C2 C1 C6 Ru1 -50.9(8)
C7 C1 C6 Ru1 127.5(8)
C4 C5 C6 C1 1.2(15)
Ru1 C5 C6 C1 -54.6(8)
C4 C5 C6 Ru1 55.8(9)
C5 Ru1 C6 C1 131.3(8)
C4 Ru1 C6 C1 103.0(6)
C3 Ru1 C6 C1 65.5(5)
C2 Ru1 C6 C1 29.1(5)
P1 Ru1 C6 C1 126.8(8)
Cl2 Ru1 C6 C1 -151.5(5)
Cl1 Ru1 C6 C1 -59.4(5)
C4 Ru1 C6 C5 -28.4(6)
C3 Ru1 C6 C5 -65.8(6)
C2 Ru1 C6 C5 -102.2(6)
C1 Ru1 C6 C5 -131.3(8)
P1 Ru1 C6 C5 -4.5(12)
Cl2 Ru1 C6 C5 77.2(5)
Cl1 Ru1 C6 C5 169.2(5)
C6 C1 C7 C8 65.5(12)
C2 C1 C7 C8 -116.1(10)
Ru1 C1 C7 C8 155.2(7)
C9 N1 C8 C7 118.9(11)
C11 N1 C8 C7 -66.6(13)
C1 C7 C8 N1 164.6(8)
C10 N2 C9 N1 2.1(11)
C12 N2 C9 N1 -175.0(9)
C10 N2 C9 C13 -179.6(10)
C12 N2 C9 C13 3.3(16)
C11 N1 C9 N2 -2.9(11)
C8 N1 C9 N2 172.3(9)
C11 N1 C9 C13 178.8(10)
C8 N1 C9 C13 -6.1(17)
C9 N2 C10 C11 -0.5(11)
C12 N2 C10 C11 176.8(9)
N2 C10 C11 N1 -1.2(12)
C9 N1 C11 C10 2.6(12)
C8 N1 C11 C10 -172.9(9)
C30 P1 C20 C21 131.2(8)
C40 P1 C20 C21 24.3(8)
Ru1 P1 C20 C21 -99.9(7)
C30 P1 C20 C25 -61.6(7)
C40 P1 C20 C25 -168.5(7)
Ru1 P1 C20 C25 67.4(7)
C25 C20 C21 C22 3.1(13)
P1 C20 C21 C22 169.9(7)
C20 C21 C22 C23 -0.7(14)
C21 C22 C23 C24 -2.1(15)
C22 C23 C24 C25 2.3(15)
C23 C24 C25 C20 0.3(14)
C21 C20 C25 C24 -2.9(13)
P1 C20 C25 C24 -170.6(7)
C20 P1 C30 C31 161.9(7)
C40 P1 C30 C31 -90.6(7)
Ru1 P1 C30 C31 40.6(8)
C20 P1 C30 C35 -22.6(7)
C40 P1 C30 C35 84.9(7)
Ru1 P1 C30 C35 -143.8(5)
C35 C30 C31 C32 2.4(12)
P1 C30 C31 C32 177.9(6)
C30 C31 C32 C33 -1.9(14)
C31 C32 C33 C34 0.7(14)
C32 C33 C34 C35 0.1(14)
C33 C34 C35 C30 0.5(13)
C31 C30 C35 C34 -1.7(12)
P1 C30 C35 C34 -177.3(6)
C20 P1 C40 C41 -106.4(8)
C30 P1 C40 C41 146.1(8)
Ru1 P1 C40 C41 12.5(9)
C20 P1 C40 C45 73.9(8)
C30 P1 C40 C45 -33.6(9)
Ru1 P1 C40 C45 -167.3(7)
C45 C40 C41 C42 0.4(14)
P1 C40 C41 C42 -179.3(7)
C40 C41 C42 C43 -2.5(15)
C41 C42 C43 C44 3.4(16)
C42 C43 C44 C45 -2.3(17)
C43 C44 C45 C40 0.2(16)
C41 C40 C45 C44 0.7(14)
P1 C40 C45 C44 -179.5(8)
